data_7251961
loop_
_publ_author_name
'Alibi, Amin'
'Elleuch, Nour'
'Shova, Sergiu'
'Amiard, Fr\'ed\'eric'
'Lhoste, Jerome'
'Boujelbene, Mohamed'

_publ_section_title
;
 Structural, optical, thermal, and computational insights into the 1D
 antimony-based hybrid perovskite (C10H13N4)[SbI4]&#x00B7;H2O
;
_journal_issue 26
_journal_name_full 'RSC Advances'
_journal_page_first 23335
_journal_page_last 23353
_journal_paper_doi 10.1039/D6RA02020H
_journal_volume 16
_journal_year 2026
_chemical_formula_moiety 'I4 Sb, H2 O, C10 H13 N4'
_chemical_formula_sum 'C10 H15 I4 N4 O Sb'
_chemical_formula_weight 836.61
_space_group_crystal_system monoclinic
_space_group_IT_number 14
_space_group_name_Hall '-P 2yn'
_space_group_name_H-M_alt 'P 1 21/n 1'
_atom_sites_solution_hydrogens mixed
_audit_creation_date 2025-03-17
_audit_creation_method
;
Olex2 1.5
(compiled 2025.03.04 svn.red2d20d0 for OlexSys, GUI svn.r7188)
;
_audit_update_record
;
2025-03-17 deposited with the CCDC.	2026-04-30 downloaded from the CCDC.
;
_cell_angle_alpha 90
_cell_angle_beta 91.456(4)
_cell_angle_gamma 90
_cell_formula_units_Z 4
_cell_length_a 10.3400(5)
_cell_length_b 7.7127(3)
_cell_length_c 25.5169(10)
_cell_measurement_reflns_used 21907
_cell_measurement_temperature 293(2)
_cell_measurement_theta_max 25.0
_cell_measurement_theta_min 2.1
_cell_volume 2034.30(15)
_computing_molecular_graphics 'Olex2 1.5 (Dolomanov et al., 2009)'
_computing_publication_material 'Olex2 1.5 (Dolomanov et al., 2009)'
_computing_structure_refinement 'SHELXL 2018/3 (Sheldrick, 2015)'
_computing_structure_solution 'SHELXT 2018/2 (Sheldrick, 2018)'
_diffrn_ambient_temperature 293(2)
_diffrn_measured_fraction_theta_full 0.994
_diffrn_measured_fraction_theta_max 0.994
_diffrn_measurement_device_type 'XtaLAB Synergy, Dualflex, HyPix'
_diffrn_measurement_method '\w scans'
_diffrn_radiation_monochromator mirror
_diffrn_radiation_type MoK\a
_diffrn_radiation_wavelength 0.71073
_diffrn_reflns_av_R_equivalents 0.0569
_diffrn_reflns_av_unetI/netI 0.0585
_diffrn_reflns_Laue_measured_fraction_full 0.994
_diffrn_reflns_Laue_measured_fraction_max 0.994
_diffrn_reflns_limit_h_max 12
_diffrn_reflns_limit_h_min -12
_diffrn_reflns_limit_k_max 9
_diffrn_reflns_limit_k_min -9
_diffrn_reflns_limit_l_max 29
_diffrn_reflns_limit_l_min -30
_diffrn_reflns_number 17707
_diffrn_reflns_point_group_measured_fraction_full 0.994
_diffrn_reflns_point_group_measured_fraction_max 0.994
_diffrn_reflns_theta_full 25.025
_diffrn_reflns_theta_max 25.025
_diffrn_reflns_theta_min 2.107
_diffrn_source 'micro-focus sealed X-ray tube'
_exptl_absorpt_coefficient_mu 7.428
_exptl_absorpt_correction_T_max 1.00000
_exptl_absorpt_correction_T_min 0.25301
_exptl_absorpt_correction_type multi-scan
_exptl_absorpt_process_details
;
CrysAlisPro 1.171.43.107a (Rigaku Oxford Diffraction, 2025)
Empirical absorption correction using spherical harmonics,
implemented in SCALE3 ABSPACK scaling algorithm.
;
_exptl_crystal_density_diffrn 2.732
_exptl_crystal_description 'Prism, Deep red'
_exptl_crystal_F_000 1496
_exptl_crystal_size_max 0.15
_exptl_crystal_size_mid 0.15
_exptl_crystal_size_min 0.04
_refine_diff_density_max 0.812
_refine_diff_density_min -0.687
_refine_diff_density_rms 0.157
_refine_ls_extinction_coef 0.00013(4)
_refine_ls_extinction_expression Fc^*^=kFc[1+0.001xFc^2^\l^3^/sin(2\q)]^-1/4^
_refine_ls_extinction_method 'SHELXL-2018/3 (Sheldrick 2018)'
_refine_ls_goodness_of_fit_ref 1.135
_refine_ls_hydrogen_treatment constr
_refine_ls_matrix_type full
_refine_ls_number_parameters 187
_refine_ls_number_reflns 3578
_refine_ls_number_restraints 0
_refine_ls_restrained_S_all 1.135
_refine_ls_R_factor_all 0.0787
_refine_ls_R_factor_gt 0.0532
_refine_ls_shift/su_max 0.001
_refine_ls_shift/su_mean 0.000
_refine_ls_structure_factor_coef Fsqd
_refine_ls_weighting_details 'w=1/[\s^2^(Fo^2^)+(0.0187P)^2^+1.3356P] where P=(Fo^2^+2Fc^2^)/3'
_refine_ls_weighting_scheme calc
_refine_ls_wR_factor_gt 0.0767
_refine_ls_wR_factor_ref 0.0836
_reflns_Friedel_coverage 0.000
_reflns_number_gt 2667
_reflns_number_total 3578
_reflns_threshold_expression 'I > 2\s(I)'
_cod_data_source_file d6ra02020h2.cif
_cod_data_source_block shi_6483_mobo
_cod_database_code 7251961
_shelx_shelxl_version_number 2018/3
_shelx_space_group_comment
;
The symmetry employed for this shelxl refinement is uniquely defined
by the following loop, which should always be used as a source of
symmetry information in preference to the above space-group names.
They are only intended as comments.
;
_olex2_refinement_description
;
1. Fixed Uiso
 At 1.2 times of:
  All C(H) groups, All C(H,H) groups, All N(H) groups, All N(H,H) groups
 At 1.5 times of:
  All C(H,H,H) groups, All O(H,H) groups
2.a Free rotating group:
 O1(H1A,H1B)
2.b Rotating group:
 N4(H4A,H4B)
2.c Secondary CH2 refined with riding coordinates:
 C9(H9A,H9B)
2.d Aromatic/amide H refined with riding coordinates:
 N3(H3A), C2(H2), C3(H3), C4(H4), C5(H5), C6(H6)
2.e Idealised Me refined as rotating group:
 C10(H10A,H10B,H10C)
;
_olex2_submission_special_instructions 'No special instructions were received'
_publcif_funding_html
;
;

loop_
_space_group_symop_operation_xyz
'x, y, z'
'-x+1/2, y+1/2, -z+1/2'
'-x, -y, -z'
'x-1/2, -y-1/2, z-1/2'

loop_
_atom_site_label
_atom_site_type_symbol
_atom_site_fract_x
_atom_site_fract_y
_atom_site_fract_z
_atom_site_U_iso_or_equiv
_atom_site_adp_type
_atom_site_occupancy
_atom_site_site_symmetry_order
_atom_site_calc_flag
_atom_site_refinement_flags_posn
_atom_site_refinement_flags_adp
_atom_site_refinement_flags_occupancy
_atom_site_disorder_assembly
_atom_site_disorder_group
I1 I 0.34083(8) 0.08735(9) 0.52033(3) 0.0593(2) Uani 1 1 d . . . . .
I2 I 0.14825(8) 0.39248(10) 0.63094(2) 0.0618(3) Uani 1 1 d . . . . .
I3 I 0.19115(7) 0.56735(8) 0.47440(2) 0.0429(2) Uani 1 1 d . . . . .
I4 I -0.00685(8) -0.07296(9) 0.58341(2) 0.0533(2) Uani 1 1 d . . . . .
Sb1 Sb 0.09488(7) 0.24084(7) 0.53152(2) 0.0356(2) Uani 1 1 d . . . . .
O1 O 0.4786(10) 0.5937(13) 0.5582(3) 0.091(3) Uani 1 1 d G . . . .
H1A H 0.403552 0.636612 0.561653 0.136 Uiso 1 1 d G U . . .
H1B H 0.511204 0.632265 0.530293 0.136 Uiso 1 1 d G U . . .
N1 N 0.6882(9) 0.7503(11) 0.7236(3) 0.050(2) Uani 1 1 d . . . . .
N2 N 0.5638(10) 0.8142(12) 0.7290(3) 0.062(3) Uani 1 1 d . . . . .
N3 N 0.5905(12) 0.7125(12) 0.6501(3) 0.066(3) Uani 1 1 d . . . . .
H3A H 0.574241 0.687666 0.617734 0.079 Uiso 1 1 calc R U . . .
N4 N 0.8101(11) 0.6075(11) 0.6573(3) 0.072(3) Uani 1 1 d . . . . .
H4A H 0.867876 0.604973 0.682356 0.086 Uiso 1 1 d R U . . .
H4B H 0.794619 0.502133 0.647511 0.086 Uiso 1 1 d R U . . .
C1 C 0.7806(11) 0.7451(12) 0.7661(3) 0.042(3) Uani 1 1 d . . . . .
C2 C 0.9025(13) 0.8095(14) 0.7587(4) 0.060(3) Uani 1 1 d . . . . .
H2 H 0.925779 0.852246 0.726206 0.072 Uiso 1 1 calc R U . . .
C3 C 0.9904(13) 0.8094(14) 0.8007(5) 0.079(4) Uani 1 1 d . . . . .
H3 H 1.073576 0.852238 0.796504 0.095 Uiso 1 1 calc R U . . .
C4 C 0.9546(15) 0.7464(16) 0.8481(5) 0.080(5) Uani 1 1 d . . . . .
H4 H 1.014588 0.745822 0.875891 0.095 Uiso 1 1 calc R U . . .
C5 C 0.8309(15) 0.6831(15) 0.8560(4) 0.068(4) Uani 1 1 d . . . . .
H5 H 0.808207 0.640108 0.888581 0.081 Uiso 1 1 calc R U . . .
C6 C 0.7406(12) 0.6852(12) 0.8138(4) 0.055(3) Uani 1 1 d . . . . .
H6 H 0.656217 0.647029 0.818083 0.066 Uiso 1 1 calc R U . . .
C7 C 0.7027(15) 0.6827(15) 0.6762(4) 0.060(4) Uani 1 1 d . . . . .
C8 C 0.5077(13) 0.7878(14) 0.6831(5) 0.060(4) Uani 1 1 d . . . . .
C9 C 0.3733(15) 0.8373(16) 0.6681(5) 0.083(4) Uani 1 1 d . . . . .
H9A H 0.376423 0.931225 0.642836 0.100 Uiso 1 1 calc R U . . .
H9B H 0.331916 0.739297 0.650705 0.100 Uiso 1 1 calc R U . . .
C10 C 0.2921(14) 0.8924(19) 0.7120(5) 0.113(6) Uani 1 1 d . . . . .
H10A H 0.207671 0.924016 0.698643 0.169 Uiso 1 1 calc R U . . .
H10B H 0.331345 0.990282 0.729300 0.169 Uiso 1 1 calc R U . . .
H10C H 0.284518 0.798600 0.736426 0.169 Uiso 1 1 calc R U . . .

loop_
_atom_site_aniso_label
_atom_site_aniso_U_11
_atom_site_aniso_U_22
_atom_site_aniso_U_33
_atom_site_aniso_U_23
_atom_site_aniso_U_13
_atom_site_aniso_U_12
I1 0.0394(6) 0.0620(5) 0.0765(5) -0.0015(4) 0.0005(4) 0.0161(4)
I2 0.0672(7) 0.0701(5) 0.0473(4) -0.0129(4) -0.0138(4) 0.0014(5)
I3 0.0367(5) 0.0433(4) 0.0489(4) 0.0025(3) 0.0022(3) 0.0000(3)
I4 0.0688(7) 0.0459(4) 0.0452(4) 0.0038(3) 0.0025(4) -0.0108(4)
Sb1 0.0314(5) 0.0353(4) 0.0399(4) -0.0019(3) -0.0024(3) 0.0023(3)
O1 0.081(9) 0.135(8) 0.055(5) -0.015(5) -0.017(4) -0.004(7)
N1 0.053(8) 0.054(6) 0.044(5) -0.008(4) -0.004(5) -0.001(5)
N2 0.039(8) 0.074(7) 0.073(7) 0.012(5) -0.001(5) -0.006(6)
N3 0.083(10) 0.067(7) 0.048(6) -0.002(5) 0.003(6) -0.024(6)
N4 0.084(10) 0.056(6) 0.077(7) -0.016(5) 0.016(6) -0.015(6)
C1 0.048(9) 0.041(6) 0.037(6) 0.000(5) -0.004(5) 0.000(6)
C2 0.061(11) 0.063(8) 0.055(7) -0.011(6) -0.018(7) 0.013(7)
C3 0.054(11) 0.062(8) 0.121(12) -0.015(8) -0.015(9) 0.002(7)
C4 0.094(14) 0.078(10) 0.065(8) -0.008(7) -0.032(8) 0.036(9)
C5 0.093(13) 0.078(9) 0.032(6) -0.005(5) -0.001(7) 0.012(8)
C6 0.068(10) 0.047(7) 0.049(7) 0.001(5) 0.006(6) 0.010(6)
C7 0.071(12) 0.059(8) 0.051(8) 0.014(6) 0.000(7) -0.016(7)
C8 0.057(10) 0.057(8) 0.065(8) 0.011(6) -0.027(7) -0.014(7)
C9 0.083(14) 0.074(9) 0.091(10) 0.021(7) -0.025(9) -0.023(8)
C10 0.074(15) 0.168(16) 0.096(11) 0.029(10) -0.017(9) 0.005(12)

loop_
_atom_type_symbol
_atom_type_description
_atom_type_scat_dispersion_real
_atom_type_scat_dispersion_imag
_atom_type_scat_source
C C 0.0033 0.0016 'International Tables Vol C Tables 4.2.6.8 and 6.1.1.4'
H H 0.0000 0.0000 'International Tables Vol C Tables 4.2.6.8 and 6.1.1.4'
I I -0.4742 1.8119 'International Tables Vol C Tables 4.2.6.8 and 6.1.1.4'
N N 0.0061 0.0033 'International Tables Vol C Tables 4.2.6.8 and 6.1.1.4'
O O 0.0106 0.0060 'International Tables Vol C Tables 4.2.6.8 and 6.1.1.4'
Sb Sb -0.5866 1.5461 'International Tables Vol C Tables 4.2.6.8 and 6.1.1.4'

loop_
_geom_angle_atom_site_label_1
_geom_angle_atom_site_label_2
_geom_angle_atom_site_label_3
_geom_angle
_geom_angle_site_symmetry_1
_geom_angle_site_symmetry_3
_geom_angle_publ_flag
I1 Sb1 I2 96.20(3) . . ?
I1 Sb1 I3 89.55(3) . . ?
I1 Sb1 I3 171.41(3) . 3_566 ?
I1 Sb1 I4 91.92(3) . . ?
I1 Sb1 I4 88.54(3) . 3_556 ?
I2 Sb1 I3 91.62(3) . . ?
I2 Sb1 I3 90.56(3) . 3_566 ?
I2 Sb1 I4 175.20(3) . 3_556 ?
I2 Sb1 I4 90.02(3) . . ?
I3 Sb1 I3 84.97(2) . 3_566 ?
I3 Sb1 I4 89.17(2) . 3_556 ?
I3 Sb1 I4 84.78(2) 3_566 3_556 ?
I4 Sb1 I3 177.66(3) . . ?
I4 Sb1 I3 93.36(3) . 3_566 ?
I4 Sb1 I4 89.06(2) . 3_556 ?
H1A O1 H1B 109.4 . . ?
N2 N1 C1 122.6(9) . . ?
C7 N1 N2 110.8(9) . . ?
C7 N1 C1 126.3(11) . . ?
C8 N2 N1 104.3(10) . . ?
C7 N3 H3A 125.7 . . ?
C7 N3 C8 108.5(10) . . ?
C8 N3 H3A 125.7 . . ?
H4A N4 H4B 108.2 . . ?
C7 N4 H4A 107.6 . . ?
C7 N4 H4B 111.0 . . ?
C2 C1 N1 119.0(9) . . ?
C2 C1 C6 122.7(10) . . ?
C6 C1 N1 118.2(10) . . ?
C1 C2 H2 120.7 . . ?
C1 C2 C3 118.7(12) . . ?
C3 C2 H2 120.7 . . ?
C2 C3 H3 120.1 . . ?
C4 C3 C2 119.9(13) . . ?
C4 C3 H3 120.1 . . ?
C3 C4 H4 119.1 . . ?
C3 C4 C5 121.7(11) . . ?
C5 C4 H4 119.1 . . ?
C4 C5 H5 120.6 . . ?
C4 C5 C6 118.7(11) . . ?
C6 C5 H5 120.6 . . ?
C1 C6 C5 118.2(11) . . ?
C1 C6 H6 120.9 . . ?
C5 C6 H6 120.9 . . ?
N1 C7 N3 105.6(12) . . ?
N1 C7 N4 127.3(13) . . ?
N3 C7 N4 127.1(12) . . ?
N2 C8 N3 110.6(12) . . ?
N2 C8 C9 125.7(13) . . ?
N3 C8 C9 123.7(11) . . ?
C8 C9 H9A 108.5 . . ?
C8 C9 H9B 108.5 . . ?
H9A C9 H9B 107.5 . . ?
C10 C9 C8 115.1(11) . . ?
C10 C9 H9A 108.5 . . ?
C10 C9 H9B 108.5 . . ?
C9 C10 H10A 109.5 . . ?
C9 C10 H10B 109.5 . . ?
C9 C10 H10C 109.5 . . ?
H10A C10 H10B 109.5 . . ?
H10A C10 H10C 109.5 . . ?
H10B C10 H10C 109.5 . . ?

loop_
_geom_bond_atom_site_label_1
_geom_bond_atom_site_label_2
_geom_bond_distance
_geom_bond_site_symmetry_2
_geom_bond_publ_flag
I1 Sb1 2.8262(10) . ?
I2 Sb1 2.8349(8) . ?
I3 Sb1 3.0873(9) . ?
I4 Sb1 2.9644(9) . ?
O1 H1A 0.8500 . ?
O1 H1B 0.8499 . ?
N1 N2 1.388(12) . ?
N1 C1 1.427(11) . ?
N1 C7 1.329(13) . ?
N2 C8 1.308(12) . ?
N3 H3A 0.8600 . ?
N3 C7 1.343(15) . ?
N3 C8 1.349(15) . ?
N4 H4A 0.8641 . ?
N4 H4B 0.8637 . ?
N4 C7 1.353(15) . ?
C1 C2 1.373(15) . ?
C1 C6 1.376(12) . ?
C2 H2 0.9300 . ?
C2 C3 1.387(14) . ?
C3 H3 0.9300 . ?
C3 C4 1.364(16) . ?
C4 H4 0.9300 . ?
C4 C5 1.388(17) . ?
C5 H5 0.9300 . ?
C5 C6 1.407(14) . ?
C6 H6 0.9300 . ?
C8 C9 1.483(16) . ?
C9 H9A 0.9700 . ?
C9 H9B 0.9700 . ?
C9 C10 1.479(16) . ?
C10 H10A 0.9600 . ?
C10 H10B 0.9600 . ?
C10 H10C 0.9600 . ?

loop_
_geom_hbond_atom_site_label_D
_geom_hbond_atom_site_label_H
_geom_hbond_atom_site_label_A
_geom_hbond_distance_DH
_geom_hbond_distance_HA
_geom_hbond_distance_DA
_geom_hbond_angle_DHA
_geom_hbond_site_symmetry_A
_geom_hbond_publ_flag
O1 H1B O1 0.85 2.86 3.343(18) 118.2 3_666 yes
N3 H3A O1 0.86 1.93 2.746(12) 157.2 . yes

loop_
_geom_torsion_atom_site_label_1
_geom_torsion_atom_site_label_2
_geom_torsion_atom_site_label_3
_geom_torsion_atom_site_label_4
_geom_torsion
_geom_torsion_site_symmetry_1
_geom_torsion_site_symmetry_2
_geom_torsion_site_symmetry_3
_geom_torsion_site_symmetry_4
_geom_torsion_publ_flag
N1 N2 C8 N3 -0.3(12) . . . . ?
N1 N2 C8 C9 -178.6(10) . . . . ?
N1 C1 C2 C3 177.8(9) . . . . ?
N1 C1 C6 C5 -178.8(9) . . . . ?
N2 N1 C1 C2 -130.7(11) . . . . ?
N2 N1 C1 C6 45.3(13) . . . . ?
N2 N1 C7 N3 3.6(12) . . . . ?
N2 N1 C7 N4 -179.4(10) . . . . ?
N2 C8 C9 C10 -11.2(18) . . . . ?
N3 C8 C9 C10 170.7(12) . . . . ?
C1 N1 N2 C8 -176.4(9) . . . . ?
C1 N1 C7 N3 177.6(9) . . . . ?
C1 N1 C7 N4 -5.4(18) . . . . ?
C1 C2 C3 C4 -0.1(17) . . . . ?
C2 C1 C6 C5 -2.9(15) . . . . ?
C2 C3 C4 C5 -0.7(19) . . . . ?
C3 C4 C5 C6 -0.3(19) . . . . ?
C4 C5 C6 C1 2.0(16) . . . . ?
C6 C1 C2 C3 1.9(16) . . . . ?
C7 N1 N2 C8 -2.1(12) . . . . ?
C7 N1 C1 C2 55.9(14) . . . . ?
C7 N1 C1 C6 -128.0(11) . . . . ?
C7 N3 C8 N2 2.6(13) . . . . ?
C7 N3 C8 C9 -179.1(10) . . . . ?
C8 N3 C7 N1 -3.7(12) . . . . ?
C8 N3 C7 N4 179.3(11) . . . . ?
